data_7133373
loop_
_publ_author_name
'Jabbarpoor, Maryam'
'LeBlanc, Jesse'
'Chen, Zichuan'
'Cadwallader, Dusty'
'Le, Christine M.'

_publ_section_title
;
 Pd-catalyzed Suzuki-type cross-coupling of 2-pyridyl carbamoyl fluorides.
;
_journal_issue 66
_journal_name_full 'Chemical communications (Cambridge, England)'
_journal_page_first 8700
_journal_page_last 8703
_journal_paper_doi 10.1039/d4cc02431a
_journal_volume 60
_journal_year 2024
_chemical_formula_moiety 'C31 H26 F N2 O P Pd'
_chemical_formula_sum 'C31 H26 F N2 O P Pd'
_chemical_formula_weight 598.91
_space_group_crystal_system triclinic
_space_group_IT_number 2
_space_group_name_Hall '-P 1'
_space_group_name_H-M_alt 'P -1'
_atom_sites_solution_hydrogens mixed
_audit_creation_date 2024-03-19
_audit_creation_method
;
Olex2 1.5
(compiled 2023.08.24 svn.re1ec1418 for OlexSys, GUI svn.r6817)
;
_audit_update_record
;
2024-04-06 deposited with the CCDC.	2024-07-18 downloaded from the CCDC.
;
_cell_angle_alpha 73.358(3)
_cell_angle_beta 74.524(3)
_cell_angle_gamma 66.061(3)
_cell_formula_units_Z 2
_cell_length_a 9.6832(8)
_cell_length_b 11.7011(9)
_cell_length_c 13.0161(10)
_cell_measurement_reflns_used 2505
_cell_measurement_temperature 173(2)
_cell_measurement_theta_max 29.82
_cell_measurement_theta_min 2.45
_cell_volume 1272.21(18)
_computing_cell_refinement 'SAINT V8.40B (?, 2016)'
_computing_data_reduction 'SAINT V8.40B (?, 2016)'
_computing_molecular_graphics 'Olex2 1.5 (Dolomanov et al., 2009)'
_computing_publication_material 'Olex2 1.5 (Dolomanov et al., 2009)'
_computing_structure_refinement 'SHELXL 2018/3 (Sheldrick, 2015)'
_computing_structure_solution 'SHELXT 2018/2 (Sheldrick, 2018)'
_diffrn_ambient_temperature 173.00
_diffrn_measured_fraction_theta_full 0.999
_diffrn_measured_fraction_theta_max 0.999
_diffrn_measurement_device_type 'Bruker APEX-II CCD'
_diffrn_measurement_method '\f and \w scans'
_diffrn_radiation_type MoK\a
_diffrn_radiation_wavelength 0.71073
_diffrn_reflns_av_R_equivalents 0.1798
_diffrn_reflns_av_unetI/netI 0.1170
_diffrn_reflns_Laue_measured_fraction_full 0.999
_diffrn_reflns_Laue_measured_fraction_max 0.999
_diffrn_reflns_limit_h_max 12
_diffrn_reflns_limit_h_min -12
_diffrn_reflns_limit_k_max 14
_diffrn_reflns_limit_k_min -14
_diffrn_reflns_limit_l_max 16
_diffrn_reflns_limit_l_min -16
_diffrn_reflns_number 36104
_diffrn_reflns_point_group_measured_fraction_full 0.999
_diffrn_reflns_point_group_measured_fraction_max 0.999
_diffrn_reflns_theta_full 25.242
_diffrn_reflns_theta_max 26.158
_diffrn_reflns_theta_min 2.286
_exptl_absorpt_coefficient_mu 0.828
_exptl_absorpt_correction_T_max 0.7461
_exptl_absorpt_correction_T_min 0.6419
_exptl_absorpt_correction_type none
_exptl_absorpt_process_details
;
SADABS-2016/2 (Bruker,2016/2) was used for absorption correction.
wR2(int) was 0.1032 before and 0.0882 after correction.
The Ratio of minimum to maximum transmission is 0.8603.
The \l/2 correction factor is Not present.
;
_exptl_crystal_colour 'clear colourless'
_exptl_crystal_colour_lustre clear
_exptl_crystal_colour_primary colourless
_exptl_crystal_density_diffrn 1.563
_exptl_crystal_description block
_exptl_crystal_F_000 608
_exptl_crystal_recrystallization_method 'cooling in toluene'
_exptl_crystal_size_max 0.04
_exptl_crystal_size_mid 0.02
_exptl_crystal_size_min 0.02
_refine_diff_density_max 0.795
_refine_diff_density_min -0.855
_refine_diff_density_rms 0.148
_refine_ls_extinction_coef 0.0043(4)
_refine_ls_extinction_expression Fc^*^=kFc[1+0.001xFc^2^\l^3^/sin(2\q)]^-1/4^
_refine_ls_extinction_method 'SHELXL-2018/3 (Sheldrick 2018)'
_refine_ls_goodness_of_fit_ref 1.046
_refine_ls_hydrogen_treatment mixed
_refine_ls_matrix_type full
_refine_ls_number_parameters 431
_refine_ls_number_reflns 5083
_refine_ls_number_restraints 0
_refine_ls_restrained_S_all 1.046
_refine_ls_R_factor_all 0.1153
_refine_ls_R_factor_gt 0.0602
_refine_ls_shift/su_max 0.000
_refine_ls_shift/su_mean 0.000
_refine_ls_structure_factor_coef Fsqd
_refine_ls_weighting_details 'w=1/[\s^2^(Fo^2^)+4.5753P] where P=(Fo^2^+2Fc^2^)/3'
_refine_ls_weighting_scheme calc
_refine_ls_wR_factor_gt 0.0900
_refine_ls_wR_factor_ref 0.1095
_reflns_Friedel_coverage 0.000
_reflns_number_gt 3381
_reflns_number_total 5083
_reflns_threshold_expression 'I > 2\s(I)'
_cod_data_source_file d4cc02431a2.cif
_cod_data_source_block jjl724_clear_cube_0m_a
_cod_depositor_comments 'Adding full bibliography for 7133373--7133374.cif.'
_cod_database_code 7133373
_shelx_shelxl_version_number 2018/3
_shelx_space_group_comment
;
The symmetry employed for this shelxl refinement is uniquely defined
by the following loop, which should always be used as a source of
symmetry information in preference to the above space-group names.
They are only intended as comments.
;
_shelx_estimated_absorpt_t_max 0.984
_shelx_estimated_absorpt_t_min 0.968
_olex2_refinement_description
;
1. Fixed Uiso
 At 1.2 times of:
  All C(H) groups
2.a Aromatic/amide H refined with riding coordinates:
 C5(H5), C15(H15)
;
_olex2_submission_special_instructions 'No special instructions were received'

loop_
_space_group_symop_operation_xyz
'x, y, z'
'-x, -y, -z'

loop_
_atom_site_label
_atom_site_type_symbol
_atom_site_fract_x
_atom_site_fract_y
_atom_site_fract_z
_atom_site_U_iso_or_equiv
_atom_site_adp_type
_atom_site_occupancy
_atom_site_site_symmetry_order
_atom_site_calc_flag
_atom_site_refinement_flags_posn
_atom_site_refinement_flags_adp
_atom_site_refinement_flags_occupancy
_atom_site_disorder_assembly
_atom_site_disorder_group
Pd1 Pd 0.60864(6) 0.34966(5) 0.86645(4) 0.02363(17) Uani 1 1 d . . . . .
P1 P 0.82664(19) 0.23035(15) 0.76706(13) 0.0225(4) Uani 1 1 d . . . . .
F1 F 0.5376(4) 0.2077(3) 0.9755(3) 0.0312(9) Uani 1 1 d . . . . .
O2 O 0.7699(5) 0.5189(4) 0.7385(4) 0.0321(11) Uani 1 1 d . . . . .
N1 N 0.5170(6) 0.6162(5) 0.8009(4) 0.0231(12) Uani 1 1 d . . . . .
N2 N 0.4028(6) 0.4799(5) 0.9185(4) 0.0246(12) Uani 1 1 d . . . . .
C1 C 1.0079(7) 0.1937(6) 0.8092(5) 0.0237(14) Uani 1 1 d . . . . .
C2 C 1.0715(8) 0.2873(7) 0.7896(5) 0.0288(16) Uani 1 1 d . . . . .
C3 C 1.2071(8) 0.2591(7) 0.8255(5) 0.0322(17) Uani 1 1 d . . . . .
C4 C 1.2796(8) 0.1379(7) 0.8816(6) 0.0358(18) Uani 1 1 d . . . . .
C5 C 1.2199(7) 0.0439(6) 0.9009(5) 0.0326(17) Uani 1 1 d . . . . .
H5 H 1.271453 -0.039803 0.938080 0.039 Uiso 1 1 calc R U . . .
C6 C 1.0826(8) 0.0714(7) 0.8658(5) 0.0298(16) Uani 1 1 d . . . . .
C7 C 0.8342(7) 0.0738(6) 0.7614(5) 0.0240(14) Uani 1 1 d . . . . .
C8 C 0.9468(8) 0.0071(6) 0.6840(6) 0.0294(16) Uani 1 1 d . . . . .
C9 C 0.9599(8) -0.1140(7) 0.6815(6) 0.0360(18) Uani 1 1 d . . . . .
C10 C 0.8610(8) -0.1689(7) 0.7546(6) 0.0337(17) Uani 1 1 d . . . . .
C11 C 0.7486(8) -0.1050(6) 0.8298(6) 0.0300(16) Uani 1 1 d . . . . .
C12 C 0.7350(8) 0.0175(6) 0.8340(6) 0.0282(16) Uani 1 1 d . . . . .
C13 C 0.8443(7) 0.3071(5) 0.6234(5) 0.0247(15) Uani 1 1 d . . . . .
C14 C 0.9774(9) 0.3184(7) 0.5578(6) 0.0333(17) Uani 1 1 d . . . . .
C15 C 0.9804(8) 0.3746(7) 0.4484(5) 0.0362(18) Uani 1 1 d . . . . .
H15 H 1.073116 0.382207 0.404399 0.043 Uiso 1 1 calc R U . . .
C16 C 0.8514(10) 0.4193(7) 0.4030(6) 0.0395(19) Uani 1 1 d . . . . .
C17 C 0.7180(9) 0.4051(7) 0.4666(6) 0.0382(18) Uani 1 1 d . . . . .
C18 C 0.7130(8) 0.3530(7) 0.5759(6) 0.0332(17) Uani 1 1 d . . . . .
C19 C 0.6489(7) 0.5059(6) 0.7888(5) 0.0237(14) Uani 1 1 d . . . . .
C20 C 0.5285(9) 0.7428(6) 0.7509(6) 0.0290(16) Uani 1 1 d . . . . .
C21 C 0.4850(7) 0.7967(6) 0.6392(5) 0.0256(15) Uani 1 1 d . . . . .
C22 C 0.3667(8) 0.9129(7) 0.6170(6) 0.0337(17) Uani 1 1 d . . . . .
C23 C 0.3322(9) 0.9656(8) 0.5127(6) 0.042(2) Uani 1 1 d . . . . .
C24 C 0.4170(9) 0.9004(8) 0.4301(7) 0.041(2) Uani 1 1 d . . . . .
C25 C 0.5358(9) 0.7855(7) 0.4496(6) 0.0399(18) Uani 1 1 d . . . . .
C26 C 0.5681(9) 0.7338(7) 0.5542(6) 0.0341(17) Uani 1 1 d . . . . .
C27 C 0.3851(7) 0.6017(6) 0.8667(5) 0.0253(15) Uani 1 1 d . . . . .
C28 C 0.2462(8) 0.7013(7) 0.8817(6) 0.0307(16) Uani 1 1 d . . . . .
C29 C 0.1247(8) 0.6726(7) 0.9532(6) 0.0342(18) Uani 1 1 d . . . . .
C30 C 0.1428(8) 0.5488(7) 1.0090(6) 0.0323(17) Uani 1 1 d . . . . .
C31 C 0.2813(7) 0.4550(7) 0.9885(5) 0.0287(15) Uani 1 1 d . . . . .
H29 H 0.040(6) 0.737(5) 0.960(4) 0.008(14) Uiso 1 1 d . . . . .
H20A H 0.457(6) 0.793(5) 0.799(4) 0.007(14) Uiso 1 1 d . . . . .
H25 H 0.604(7) 0.733(6) 0.392(5) 0.034(18) Uiso 1 1 d . . . . .
H11 H 0.666(7) -0.142(5) 0.881(5) 0.029(17) Uiso 1 1 d . . . . .
H9 H 1.044(7) -0.160(6) 0.633(5) 0.034(19) Uiso 1 1 d . . . . .
H8 H 1.012(6) 0.048(5) 0.628(5) 0.022(16) Uiso 1 1 d . . . . .
H24 H 0.394(8) 0.941(6) 0.364(6) 0.04(2) Uiso 1 1 d . . . . .
H30 H 0.057(7) 0.530(6) 1.058(5) 0.04(2) Uiso 1 1 d . . . . .
H31 H 0.310(6) 0.361(5) 1.018(4) 0.016(15) Uiso 1 1 d . . . . .
H2 H 1.022(6) 0.369(5) 0.751(5) 0.022(17) Uiso 1 1 d . . . . .
H4 H 1.375(7) 0.116(5) 0.909(5) 0.031(18) Uiso 1 1 d . . . . .
H14 H 1.069(8) 0.288(6) 0.587(5) 0.05(2) Uiso 1 1 d . . . . .
H16 H 0.857(7) 0.456(6) 0.326(5) 0.04(2) Uiso 1 1 d . . . . .
H23 H 0.244(10) 1.049(8) 0.485(7) 0.09(3) Uiso 1 1 d . . . . .
H10 H 0.878(6) -0.259(6) 0.757(5) 0.028(17) Uiso 1 1 d . . . . .
H28 H 0.235(7) 0.783(6) 0.839(5) 0.033(19) Uiso 1 1 d . . . . .
H6 H 1.038(8) 0.007(7) 0.883(6) 0.06(2) Uiso 1 1 d . . . . .
H3 H 1.252(8) 0.319(6) 0.810(5) 0.05(2) Uiso 1 1 d . . . . .
H18 H 0.630(9) 0.339(7) 0.622(6) 0.07(3) Uiso 1 1 d . . . . .
H17 H 0.621(9) 0.443(7) 0.440(6) 0.06(2) Uiso 1 1 d . . . . .
H12 H 0.648(8) 0.074(7) 0.881(6) 0.06(2) Uiso 1 1 d . . . . .
H22 H 0.309(8) 0.954(6) 0.677(6) 0.05(2) Uiso 1 1 d . . . . .
H26 H 0.651(8) 0.657(6) 0.568(5) 0.05(2) Uiso 1 1 d . . . . .
H20B H 0.633(7) 0.735(6) 0.750(5) 0.032(19) Uiso 1 1 d . . . . .

loop_
_atom_site_aniso_label
_atom_site_aniso_U_11
_atom_site_aniso_U_22
_atom_site_aniso_U_33
_atom_site_aniso_U_23
_atom_site_aniso_U_13
_atom_site_aniso_U_12
Pd1 0.0197(3) 0.0241(3) 0.0247(3) -0.0051(2) -0.0011(2) -0.0069(2)
P1 0.0198(9) 0.0213(9) 0.0251(9) -0.0050(7) -0.0016(7) -0.0071(7)
F1 0.028(2) 0.0214(19) 0.035(2) -0.0014(17) 0.0016(17) -0.0079(17)
O2 0.024(3) 0.031(3) 0.038(3) -0.004(2) 0.001(2) -0.012(2)
N1 0.019(3) 0.022(3) 0.025(3) -0.007(2) 0.000(2) -0.005(2)
N2 0.028(3) 0.020(3) 0.028(3) -0.005(2) -0.005(3) -0.011(2)
C1 0.020(3) 0.027(4) 0.024(4) -0.008(3) -0.003(3) -0.007(3)
C2 0.025(4) 0.029(4) 0.028(4) -0.007(3) -0.001(3) -0.006(3)
C3 0.029(4) 0.044(5) 0.026(4) -0.011(3) -0.001(3) -0.015(4)
C4 0.022(4) 0.054(5) 0.032(4) -0.017(4) -0.007(3) -0.008(4)
C5 0.028(4) 0.033(4) 0.033(4) -0.012(3) -0.010(3) 0.000(3)
C6 0.029(4) 0.029(4) 0.026(4) -0.007(3) -0.007(3) -0.003(3)
C7 0.016(3) 0.025(3) 0.028(4) -0.006(3) -0.004(3) -0.004(3)
C8 0.026(4) 0.027(4) 0.036(4) -0.010(3) 0.000(3) -0.012(3)
C9 0.025(4) 0.027(4) 0.052(5) -0.016(4) -0.006(4) 0.000(3)
C10 0.037(4) 0.023(4) 0.045(5) -0.007(3) -0.012(4) -0.011(3)
C11 0.031(4) 0.029(4) 0.036(4) -0.004(3) -0.008(3) -0.016(3)
C12 0.025(4) 0.027(4) 0.033(4) -0.002(3) -0.009(3) -0.009(3)
C13 0.025(4) 0.015(3) 0.031(4) -0.007(3) -0.005(3) -0.003(3)
C14 0.034(4) 0.039(4) 0.032(4) -0.013(3) -0.006(4) -0.014(4)
C15 0.041(5) 0.046(5) 0.028(4) -0.014(3) 0.004(3) -0.024(4)
C16 0.061(6) 0.036(4) 0.019(4) -0.002(3) 0.001(4) -0.023(4)
C17 0.035(5) 0.038(4) 0.032(4) -0.001(3) -0.012(4) -0.003(4)
C18 0.025(4) 0.038(4) 0.031(4) -0.003(3) -0.001(3) -0.011(3)
C19 0.019(4) 0.029(4) 0.024(4) -0.008(3) -0.003(3) -0.007(3)
C20 0.034(4) 0.025(4) 0.030(4) -0.013(3) 0.004(3) -0.014(3)
C21 0.022(4) 0.028(4) 0.027(4) -0.004(3) -0.004(3) -0.010(3)
C22 0.030(4) 0.038(4) 0.030(4) -0.006(3) -0.002(3) -0.012(3)
C23 0.038(5) 0.042(5) 0.041(5) 0.004(4) -0.016(4) -0.012(4)
C24 0.042(5) 0.048(5) 0.036(5) 0.005(4) -0.019(4) -0.022(4)
C25 0.048(5) 0.047(5) 0.030(4) -0.010(4) -0.006(4) -0.020(4)
C26 0.036(5) 0.035(4) 0.031(4) -0.005(3) -0.006(4) -0.013(4)
C27 0.017(3) 0.039(4) 0.023(4) -0.013(3) -0.002(3) -0.009(3)
C28 0.028(4) 0.026(4) 0.033(4) -0.010(3) -0.001(3) -0.005(3)
C29 0.020(4) 0.044(5) 0.036(4) -0.019(4) 0.001(3) -0.005(4)
C30 0.026(4) 0.040(4) 0.034(4) -0.011(3) -0.003(3) -0.013(3)
C31 0.023(4) 0.037(4) 0.026(4) -0.008(3) 0.003(3) -0.013(3)

loop_
_atom_type_symbol
_atom_type_description
_atom_type_scat_dispersion_real
_atom_type_scat_dispersion_imag
_atom_type_scat_source
C C 0.0033 0.0016 'International Tables Vol C Tables 4.2.6.8 and 6.1.1.4'
H H 0.0000 0.0000 'International Tables Vol C Tables 4.2.6.8 and 6.1.1.4'
F F 0.0171 0.0103 'International Tables Vol C Tables 4.2.6.8 and 6.1.1.4'
N N 0.0061 0.0033 'International Tables Vol C Tables 4.2.6.8 and 6.1.1.4'
O O 0.0106 0.0060 'International Tables Vol C Tables 4.2.6.8 and 6.1.1.4'
P P 0.1023 0.0942 'International Tables Vol C Tables 4.2.6.8 and 6.1.1.4'
Pd Pd -0.9988 1.0072 'International Tables Vol C Tables 4.2.6.8 and 6.1.1.4'

loop_
_geom_angle_atom_site_label_1
_geom_angle_atom_site_label_2
_geom_angle_atom_site_label_3
_geom_angle
_geom_angle_site_symmetry_1
_geom_angle_site_symmetry_3
_geom_angle_publ_flag
F1 Pd1 P1 101.12(10) . . ?
N2 Pd1 P1 166.11(15) . . ?
N2 Pd1 F1 88.14(17) . . ?
C19 Pd1 P1 90.70(19) . . ?
C19 Pd1 F1 167.1(2) . . ?
C19 Pd1 N2 81.2(2) . . ?
C1 P1 Pd1 116.6(2) . . ?
C1 P1 C7 103.0(3) . . ?
C7 P1 Pd1 116.0(2) . . ?
C13 P1 Pd1 111.0(2) . . ?
C13 P1 C1 107.1(3) . . ?
C13 P1 C7 101.7(3) . . ?
C19 N1 C20 119.0(5) . . ?
C27 N1 C19 118.5(5) . . ?
C27 N1 C20 122.3(5) . . ?
C27 N2 Pd1 113.7(4) . . ?
C27 N2 C31 118.9(6) . . ?
C31 N2 Pd1 127.0(4) . . ?
C2 C1 P1 121.2(5) . . ?
C2 C1 C6 118.7(6) . . ?
C6 C1 P1 120.0(5) . . ?
C1 C2 H2 119(4) . . ?
C3 C2 C1 120.6(6) . . ?
C3 C2 H2 120(4) . . ?
C2 C3 H3 121(4) . . ?
C4 C3 C2 120.1(7) . . ?
C4 C3 H3 119(4) . . ?
C3 C4 H4 121(4) . . ?
C5 C4 C3 120.4(7) . . ?
C5 C4 H4 118(3) . . ?
C4 C5 H5 120.0 . . ?
C4 C5 C6 120.0(6) . . ?
C6 C5 H5 120.0 . . ?
C1 C6 C5 120.2(7) . . ?
C1 C6 H6 120(4) . . ?
C5 C6 H6 120(4) . . ?
C8 C7 P1 119.2(5) . . ?
C12 C7 P1 121.3(5) . . ?
C12 C7 C8 119.4(6) . . ?
C7 C8 H8 120(3) . . ?
C9 C8 C7 120.3(7) . . ?
C9 C8 H8 119(3) . . ?
C8 C9 H9 118(4) . . ?
C10 C9 C8 119.5(7) . . ?
C10 C9 H9 122(4) . . ?
C9 C10 H10 119(3) . . ?
C11 C10 C9 121.3(7) . . ?
C11 C10 H10 120(3) . . ?
C10 C11 C12 119.8(7) . . ?
C10 C11 H11 122(3) . . ?
C12 C11 H11 118(3) . . ?
C7 C12 C11 119.6(6) . . ?
C7 C12 H12 116(4) . . ?
C11 C12 H12 124(4) . . ?
C14 C13 P1 125.0(5) . . ?
C14 C13 C18 118.0(6) . . ?
C18 C13 P1 116.9(5) . . ?
C13 C14 C15 120.7(7) . . ?
C13 C14 H14 120(4) . . ?
C15 C14 H14 119(4) . . ?
C14 C15 H15 119.6 . . ?
C16 C15 C14 120.7(7) . . ?
C16 C15 H15 119.6 . . ?
C15 C16 C17 119.4(7) . . ?
C15 C16 H16 119(4) . . ?
C17 C16 H16 121(4) . . ?
C16 C17 H17 122(4) . . ?
C18 C17 C16 120.1(7) . . ?
C18 C17 H17 117(4) . . ?
C13 C18 H18 114(5) . . ?
C17 C18 C13 120.9(7) . . ?
C17 C18 H18 125(5) . . ?
O2 C19 Pd1 129.3(5) . . ?
O2 C19 N1 118.7(6) . . ?
N1 C19 Pd1 111.9(4) . . ?
N1 C20 C21 114.0(5) . . ?
N1 C20 H20A 102(3) . . ?
N1 C20 H20B 107(4) . . ?
C21 C20 H20A 109(3) . . ?
C21 C20 H20B 112(4) . . ?
H20A C20 H20B 112(5) . . ?
C22 C21 C20 121.4(6) . . ?
C26 C21 C20 120.3(6) . . ?
C26 C21 C22 118.2(6) . . ?
C21 C22 H22 117(4) . . ?
C23 C22 C21 121.3(7) . . ?
C23 C22 H22 122(4) . . ?
C22 C23 H23 130(5) . . ?
C24 C23 C22 119.0(7) . . ?
C24 C23 H23 111(5) . . ?
C23 C24 H24 115(4) . . ?
C25 C24 C23 121.0(7) . . ?
C25 C24 H24 124(4) . . ?
C24 C25 C26 119.4(7) . . ?
C24 C25 H25 125(3) . . ?
C26 C25 H25 115(3) . . ?
C21 C26 C25 121.2(7) . . ?
C21 C26 H26 119(4) . . ?
C25 C26 H26 120(4) . . ?
N1 C27 C28 124.3(6) . . ?
N2 C27 N1 113.9(5) . . ?
N2 C27 C28 121.8(6) . . ?
C27 C28 H28 119(4) . . ?
C29 C28 C27 117.8(7) . . ?
C29 C28 H28 123(4) . . ?
C28 C29 H29 115(4) . . ?
C30 C29 C28 120.8(7) . . ?
C30 C29 H29 124(4) . . ?
C29 C30 H30 120(4) . . ?
C31 C30 C29 118.3(7) . . ?
C31 C30 H30 122(4) . . ?
N2 C31 C30 122.3(7) . . ?
N2 C31 H31 110(3) . . ?
C30 C31 H31 128(3) . . ?

loop_
_geom_bond_atom_site_label_1
_geom_bond_atom_site_label_2
_geom_bond_distance
_geom_bond_site_symmetry_2
_geom_bond_publ_flag
Pd1 P1 2.2943(17) . ?
Pd1 F1 2.074(3) . ?
Pd1 N2 2.040(5) . ?
Pd1 C19 1.956(6) . ?
P1 C1 1.825(6) . ?
P1 C7 1.825(6) . ?
P1 C13 1.824(6) . ?
O2 C19 1.226(7) . ?
N1 C19 1.412(7) . ?
N1 C20 1.474(8) . ?
N1 C27 1.379(7) . ?
N2 C27 1.352(8) . ?
N2 C31 1.361(8) . ?
C1 C2 1.395(8) . ?
C1 C6 1.398(8) . ?
C2 C3 1.393(9) . ?
C2 H2 0.94(6) . ?
C3 C4 1.382(10) . ?
C3 H3 0.92(7) . ?
C4 C5 1.375(9) . ?
C4 H4 0.99(6) . ?
C5 H5 0.9500 . ?
C5 C6 1.405(9) . ?
C6 H6 0.96(7) . ?
C7 C8 1.410(8) . ?
C7 C12 1.386(9) . ?
C8 C9 1.379(9) . ?
C8 H8 0.98(6) . ?
C9 C10 1.377(10) . ?
C9 H9 0.95(6) . ?
C10 C11 1.376(9) . ?
C10 H10 1.00(6) . ?
C11 C12 1.402(9) . ?
C11 H11 1.05(6) . ?
C12 H12 1.01(7) . ?
C13 C14 1.376(9) . ?
C13 C18 1.401(9) . ?
C14 C15 1.385(9) . ?
C14 H14 0.95(7) . ?
C15 H15 0.9500 . ?
C15 C16 1.367(10) . ?
C16 C17 1.381(10) . ?
C16 H16 0.97(6) . ?
C17 C18 1.373(9) . ?
C17 H17 0.98(7) . ?
C18 H18 0.90(7) . ?
C20 C21 1.508(9) . ?
C20 H20A 0.93(5) . ?
C20 H20B 0.98(6) . ?
C21 C22 1.390(9) . ?
C21 C26 1.386(9) . ?
C22 C23 1.389(9) . ?
C22 H22 0.96(7) . ?
C23 C24 1.379(10) . ?
C23 H23 1.05(8) . ?
C24 C25 1.378(10) . ?
C24 H24 0.90(7) . ?
C25 C26 1.386(9) . ?
C25 H25 1.02(6) . ?
C26 H26 0.94(7) . ?
C27 C28 1.387(8) . ?
C28 C29 1.386(9) . ?
C28 H28 0.93(6) . ?
C29 C30 1.384(10) . ?
C29 H29 0.86(5) . ?
C30 C31 1.362(9) . ?
C30 H30 0.96(6) . ?
C31 H31 1.00(5) . ?

loop_
_geom_torsion_atom_site_label_1
_geom_torsion_atom_site_label_2
_geom_torsion_atom_site_label_3
_geom_torsion_atom_site_label_4
_geom_torsion
_geom_torsion_site_symmetry_1
_geom_torsion_site_symmetry_2
_geom_torsion_site_symmetry_3
_geom_torsion_site_symmetry_4
_geom_torsion_publ_flag
Pd1 P1 C1 C2 -73.1(5) . . . . ?
Pd1 P1 C1 C6 104.4(5) . . . . ?
Pd1 P1 C7 C8 166.3(4) . . . . ?
Pd1 P1 C7 C12 -16.0(6) . . . . ?
Pd1 P1 C13 C14 136.2(5) . . . . ?
Pd1 P1 C13 C18 -46.7(5) . . . . ?
Pd1 N2 C27 N1 -9.0(6) . . . . ?
Pd1 N2 C27 C28 172.1(5) . . . . ?
Pd1 N2 C31 C30 -172.7(5) . . . . ?
P1 C1 C2 C3 177.8(5) . . . . ?
P1 C1 C6 C5 -178.2(5) . . . . ?
P1 C7 C8 C9 176.8(5) . . . . ?
P1 C7 C12 C11 -177.4(5) . . . . ?
P1 C13 C14 C15 177.8(5) . . . . ?
P1 C13 C18 C17 -175.9(6) . . . . ?
N1 C20 C21 C22 121.2(7) . . . . ?
N1 C20 C21 C26 -62.2(9) . . . . ?
N1 C27 C28 C29 -178.0(6) . . . . ?
N2 C27 C28 C29 0.8(10) . . . . ?
C1 P1 C7 C8 -65.1(5) . . . . ?
C1 P1 C7 C12 112.6(5) . . . . ?
C1 P1 C13 C14 7.8(6) . . . . ?
C1 P1 C13 C18 -175.0(5) . . . . ?
C1 C2 C3 C4 -0.4(10) . . . . ?
C2 C1 C6 C5 -0.7(9) . . . . ?
C2 C3 C4 C5 1.0(10) . . . . ?
C3 C4 C5 C6 -1.5(10) . . . . ?
C4 C5 C6 C1 1.3(10) . . . . ?
C6 C1 C2 C3 0.3(10) . . . . ?
C7 P1 C1 C2 158.7(5) . . . . ?
C7 P1 C1 C6 -23.8(6) . . . . ?
C7 P1 C13 C14 -99.8(6) . . . . ?
C7 P1 C13 C18 77.3(5) . . . . ?
C7 C8 C9 C10 0.6(10) . . . . ?
C8 C7 C12 C11 0.3(9) . . . . ?
C8 C9 C10 C11 0.3(11) . . . . ?
C9 C10 C11 C12 -1.0(10) . . . . ?
C10 C11 C12 C7 0.7(10) . . . . ?
C12 C7 C8 C9 -0.9(10) . . . . ?
C13 P1 C1 C2 52.0(6) . . . . ?
C13 P1 C1 C6 -130.6(5) . . . . ?
C13 P1 C7 C8 45.7(6) . . . . ?
C13 P1 C7 C12 -136.6(5) . . . . ?
C13 C14 C15 C16 -0.5(11) . . . . ?
C14 C13 C18 C17 1.4(10) . . . . ?
C14 C15 C16 C17 -1.7(11) . . . . ?
C15 C16 C17 C18 3.7(11) . . . . ?
C16 C17 C18 C13 -3.6(11) . . . . ?
C18 C13 C14 C15 0.6(10) . . . . ?
C19 N1 C20 C21 94.2(7) . . . . ?
C19 N1 C27 N2 4.1(8) . . . . ?
C19 N1 C27 C28 -177.0(6) . . . . ?
C20 N1 C19 Pd1 177.7(4) . . . . ?
C20 N1 C19 O2 1.2(8) . . . . ?
C20 N1 C27 N2 -170.4(5) . . . . ?
C20 N1 C27 C28 8.5(9) . . . . ?
C20 C21 C22 C23 176.5(7) . . . . ?
C20 C21 C26 C25 -176.1(6) . . . . ?
C21 C22 C23 C24 0.4(11) . . . . ?
C22 C21 C26 C25 0.6(10) . . . . ?
C22 C23 C24 C25 -1.0(12) . . . . ?
C23 C24 C25 C26 1.4(12) . . . . ?
C24 C25 C26 C21 -1.2(11) . . . . ?
C26 C21 C22 C23 -0.3(10) . . . . ?
C27 N1 C19 Pd1 3.1(7) . . . . ?
C27 N1 C19 O2 -173.5(5) . . . . ?
C27 N1 C20 C21 -91.3(7) . . . . ?
C27 N2 C31 C30 -0.6(9) . . . . ?
C27 C28 C29 C30 1.1(10) . . . . ?
C28 C29 C30 C31 -2.7(10) . . . . ?
C29 C30 C31 N2 2.4(10) . . . . ?
C31 N2 C27 N1 177.8(5) . . . . ?
C31 N2 C27 C28 -1.1(9) . . . . ?
